data_4313319
loop_
_publ_author_name
'Hans J. Breunig'
'Ioan Ghesner'
'Mihaiela E. Ghesner'
'Enno Lork'

_publ_section_title
;
 Syntheses, Structures, and Dynamic Behavior of Chiral Racemic
 Organoantimony and -bismuth Compounds RR'SbCl, RR'BiCl, and RR'SbM [R =
 2-(Me2NCH2)C6H4, R' = CH(Me3Si)2, M = H, Li, Na]
;
_journal_name_full 'Inorganic Chemistry'
_journal_page_first 1751
_journal_page_last 1757
_journal_paper_doi 10.1021/ic026231j
_journal_volume 42
_journal_year 2003
_chemical_formula_sum 'C16 H31 Bi Cl N Si2'
_chemical_formula_weight 538.03
_chemical_name_systematic
; 
 ? 
;
_space_group_IT_number 14
_symmetry_cell_setting monoclinic
_symmetry_space_group_name_Hall '-P 2yn'
_symmetry_space_group_name_H-M 'P 1 21/n 1'
_atom_sites_solution_hydrogens geom
_atom_sites_solution_primary direct
_atom_sites_solution_secondary difmap
_audit_creation_method SHELXL-97
_cell_angle_alpha 90.00
_cell_angle_beta 90.100(10)
_cell_angle_gamma 90.00
_cell_formula_units_Z 4
_cell_length_a 10.665(2)
_cell_length_b 14.241(2)
_cell_length_c 14.058(2)
_cell_measurement_reflns_used 16
_cell_measurement_temperature 173(2)
_cell_measurement_theta_max 15.631
_cell_measurement_theta_min 12.432
_cell_volume 2135.1(6)
_computing_cell_refinement 'Siemens XSCANS'
_computing_data_collection 'Siemens XSCANS'
_computing_data_reduction 'Siemens XSCANS'
_computing_molecular_graphics Diamond
_computing_publication_material 'Siemens SHELXTL'
_computing_structure_refinement 'SHELXL-97 (Sheldrick, 1997)'
_computing_structure_solution 'SHELXS-97 (Sheldrick, 1990)'
_diffrn_ambient_temperature 173(2)
_diffrn_measured_fraction_theta_full 0.989
_diffrn_measured_fraction_theta_max 0.989
_diffrn_measurement_device_type 'Siemens P4'
_diffrn_measurement_method '2\q/\w scans'
_diffrn_radiation_monochromator graphite
_diffrn_radiation_source 'fine-focus sealed tube'
_diffrn_radiation_type MoK\a
_diffrn_radiation_wavelength 0.71073
_diffrn_reflns_av_R_equivalents 0.1185
_diffrn_reflns_av_sigmaI/netI 0.1014
_diffrn_reflns_limit_h_max 1
_diffrn_reflns_limit_h_min -13
_diffrn_reflns_limit_k_max 18
_diffrn_reflns_limit_k_min -18
_diffrn_reflns_limit_l_max 18
_diffrn_reflns_limit_l_min -18
_diffrn_reflns_number 11998
_diffrn_reflns_theta_full 27.55
_diffrn_reflns_theta_max 27.55
_diffrn_reflns_theta_min 2.79
_diffrn_standards_decay_% 'random variation +/-2.0'
_diffrn_standards_interval_count 197
_diffrn_standards_number 3
_exptl_absorpt_coefficient_mu 8.491
_exptl_absorpt_correction_type refdelf
_exptl_absorpt_process_details 'Stuart & Walker, Acta Cryst A (1983)'
_exptl_crystal_colour colorless
_exptl_crystal_density_diffrn 1.674
_exptl_crystal_density_method 'not measured'
_exptl_crystal_description blocks
_exptl_crystal_F_000 1048
_exptl_crystal_size_max 0.6
_exptl_crystal_size_mid 0.4
_exptl_crystal_size_min 0.1
_refine_diff_density_max 1.967
_refine_diff_density_min -2.389
_refine_diff_density_rms 0.275
_refine_ls_extinction_coef 0.0037(3)
_refine_ls_extinction_expression Fc^*^=kFc[1+0.001xFc^2^\l^3^/sin(2\q)]^-1/4^
_refine_ls_extinction_method SHELXL
_refine_ls_goodness_of_fit_ref 1.014
_refine_ls_hydrogen_treatment mixed
_refine_ls_matrix_type full
_refine_ls_number_parameters 203
_refine_ls_number_reflns 4886
_refine_ls_number_restraints 0
_refine_ls_restrained_S_all 1.014
_refine_ls_R_factor_all 0.0750
_refine_ls_R_factor_gt 0.0490
_refine_ls_shift/su_max 0.001
_refine_ls_shift/su_mean 0.000
_refine_ls_structure_factor_coef Fsqd
_refine_ls_weighting_details 'calc w=1/[\s^2^(Fo^2^)+(0.0632P)^2^+0.0000P] where P=(Fo^2^+2Fc^2^)/3'
_refine_ls_weighting_scheme calc
_refine_ls_wR_factor_gt 0.1113
_refine_ls_wR_factor_ref 0.1230
_reflns_number_gt 3560
_reflns_number_total 4886
_reflns_threshold_expression >2sigma(I)
_cod_data_source_file ic026231jsi20030107_043210_2.cif
_cod_data_source_block jg18c
_cod_depositor_comments
;
The following automatic conversions were performed:

'_symmetry_cell_setting' value 'Monoclinic' changed to 'monoclinic'
according to the built-in table from CIF Core dictionary named
'cif_core.dic' version 2.4.1 from
2010-06-29.

'_exptl_absorpt_correction_type' value 'refdelF' changed
to 'refdelf' according to the built-in table from CIF Core dictionary
named 'cif_core.dic' version 2.4.1 from 2010-06-29.

Automatic conversion script
Id: cif_fix_values 1646 2011-03-28 12:23:43Z adriana 
;
_cod_database_code 4313319

loop_
_symmetry_equiv_pos_as_xyz
'x, y, z'
'-x+1/2, y+1/2, -z+1/2'
'-x, -y, -z'
'x-1/2, -y-1/2, z-1/2'

loop_
_atom_site_label
_atom_site_type_symbol
_atom_site_fract_x
_atom_site_fract_y
_atom_site_fract_z
_atom_site_U_iso_or_equiv
_atom_site_adp_type
_atom_site_occupancy
_atom_site_symmetry_multiplicity
_atom_site_calc_flag
_atom_site_refinement_flags
_atom_site_disorder_assembly
_atom_site_disorder_group
Bi1 Bi 0.48172(2) 0.62605(2) 0.56167(2) 0.01504(12) Uani 0.90 1 d P . .
Cl1 Cl 0.55256(19) 0.65114(14) 0.38052(14) 0.0264(4) Uani 1 1 d . . .
N1 N 0.3520(6) 0.6224(5) 0.7163(5) 0.0254(14) Uani 1 1 d . . .
C1 C 0.6443(7) 0.7099(5) 0.6269(6) 0.0255(17) Uani 1 1 d . . .
H1 H 0.6347 0.7016 0.6972 0.04(3) Uiso 1 1 calc R . .
C11 C 0.3325(7) 0.7381(6) 0.5509(6) 0.0220(16) Uani 1 1 d . . .
Si1 Si 0.7963(2) 0.64519(16) 0.60056(17) 0.0249(5) Uani 1 1 d . . .
Si2 Si 0.6484(2) 0.84173(17) 0.6126(2) 0.0305(5) Uani 1 1 d . . .
C2 C 0.7671(9) 0.5170(6) 0.5827(7) 0.036(2) Uani 1 1 d . . .
H2A H 0.7124 0.5080 0.5273 0.068(8) Uiso 1 1 calc R . .
H2B H 0.7266 0.4910 0.6394 0.068(8) Uiso 1 1 calc R . .
H2C H 0.8471 0.4848 0.5719 0.068(8) Uiso 1 1 calc R . .
C3 C 0.9031(8) 0.6550(7) 0.7064(7) 0.037(2) Uani 1 1 d . . .
H3A H 0.9823 0.6228 0.6929 0.068(8) Uiso 1 1 calc R . .
H3B H 0.8631 0.6261 0.7618 0.068(8) Uiso 1 1 calc R . .
H3C H 0.9198 0.7214 0.7197 0.068(8) Uiso 1 1 calc R . .
C4 C 0.8784(9) 0.6881(7) 0.4937(7) 0.039(2) Uani 1 1 d . . .
H4A H 0.8933 0.7557 0.4997 0.068(8) Uiso 1 1 calc R . .
H4B H 0.8267 0.6759 0.4373 0.068(8) Uiso 1 1 calc R . .
H4C H 0.9588 0.6553 0.4874 0.068(8) Uiso 1 1 calc R . .
C5 C 0.8003(9) 0.8901(7) 0.6563(9) 0.045(3) Uani 1 1 d . . .
H5A H 0.8148 0.8693 0.7218 0.068(8) Uiso 1 1 calc R . .
H5B H 0.7975 0.9588 0.6543 0.068(8) Uiso 1 1 calc R . .
H5C H 0.8686 0.8675 0.6157 0.068(8) Uiso 1 1 calc R . .
C6 C 0.6262(10) 0.8805(7) 0.4860(8) 0.048(3) Uani 1 1 d . . .
H6A H 0.6906 0.8516 0.4460 0.068(8) Uiso 1 1 calc R . .
H6B H 0.6333 0.9490 0.4823 0.068(8) Uiso 1 1 calc R . .
H6C H 0.5430 0.8612 0.4637 0.068(8) Uiso 1 1 calc R . .
C7 C 0.5273(10) 0.9021(7) 0.6862(8) 0.047(3) Uani 1 1 d . . .
H7A H 0.4442 0.8912 0.6585 0.068(8) Uiso 1 1 calc R . .
H7B H 0.5446 0.9696 0.6877 0.068(8) Uiso 1 1 calc R . .
H7C H 0.5294 0.8770 0.7511 0.068(8) Uiso 1 1 calc R . .
C8 C 0.4232(9) 0.5940(8) 0.8014(7) 0.041(2) Uani 1 1 d . . .
H8A H 0.3658 0.5875 0.8554 0.068(8) Uiso 1 1 calc R . .
H8B H 0.4864 0.6417 0.8160 0.068(8) Uiso 1 1 calc R . .
H8C H 0.4646 0.5337 0.7894 0.068(8) Uiso 1 1 calc R . .
C9 C 0.2512(9) 0.5542(7) 0.6965(7) 0.038(2) Uani 1 1 d . . .
H9A H 0.2881 0.4929 0.6818 0.068(8) Uiso 1 1 calc R . .
H9B H 0.2015 0.5759 0.6420 0.068(8) Uiso 1 1 calc R . .
H9C H 0.1970 0.5486 0.7524 0.068(8) Uiso 1 1 calc R . .
C10 C 0.2999(9) 0.7179(6) 0.7276(6) 0.0314(19) Uani 1 1 d . . .
H10A H 0.3627 0.7584 0.7594 0.035(19) Uiso 1 1 calc R . .
H10B H 0.2247 0.7151 0.7687 0.035(19) Uiso 1 1 calc R . .
C12 C 0.2649(7) 0.7604(6) 0.6332(6) 0.0238(16) Uani 1 1 d . . .
C13 C 0.1711(8) 0.8266(6) 0.6271(6) 0.0292(18) Uani 1 1 d . . .
H13 H 0.1240 0.8416 0.6823 0.061(18) Uiso 1 1 calc R . .
C14 C 0.1439(8) 0.8717(6) 0.5425(7) 0.035(2) Uani 1 1 d . . .
H14 H 0.0814 0.9192 0.5408 0.061(18) Uiso 1 1 calc R . .
C15 C 0.2076(8) 0.8477(6) 0.4598(7) 0.033(2) Uani 1 1 d . . .
H15 H 0.1858 0.8757 0.4007 0.061(18) Uiso 1 1 calc R . .
C16 C 0.3036(8) 0.7821(6) 0.4650(6) 0.0291(18) Uani 1 1 d . . .
H16 H 0.3501 0.7670 0.4095 0.061(18) Uiso 1 1 calc R . .

loop_
_atom_site_aniso_label
_atom_site_aniso_U_11
_atom_site_aniso_U_22
_atom_site_aniso_U_33
_atom_site_aniso_U_23
_atom_site_aniso_U_13
_atom_site_aniso_U_12
Bi1 0.01274(15) 0.01630(16) 0.01606(17) -0.00128(12) -0.00212(9) -0.00015(12)
Cl1 0.0336(10) 0.0280(9) 0.0175(9) 0.0019(7) 0.0082(7) 0.0052(8)
N1 0.022(3) 0.034(4) 0.020(3) 0.006(3) 0.005(2) 0.002(3)
C1 0.027(4) 0.022(4) 0.028(4) 0.001(3) -0.003(3) -0.006(3)
C11 0.017(4) 0.029(4) 0.021(4) -0.003(3) -0.004(3) 0.000(3)
Si1 0.0237(10) 0.0253(11) 0.0256(11) -0.0010(9) -0.0010(8) 0.0014(8)
Si2 0.0280(12) 0.0206(10) 0.0428(15) -0.0037(11) 0.0003(10) -0.0020(9)
C2 0.039(5) 0.026(4) 0.045(6) -0.005(4) -0.004(4) 0.000(4)
C3 0.032(5) 0.045(5) 0.034(5) 0.004(4) -0.017(4) 0.000(4)
C4 0.036(5) 0.046(6) 0.035(5) -0.008(4) 0.007(4) -0.005(4)
C5 0.032(5) 0.034(5) 0.071(8) -0.001(5) -0.010(5) -0.006(4)
C6 0.051(6) 0.034(5) 0.058(7) 0.011(5) 0.004(5) 0.005(5)
C7 0.050(6) 0.035(5) 0.057(7) -0.022(5) 0.003(5) -0.004(4)
C8 0.034(5) 0.058(6) 0.032(5) 0.015(5) 0.007(4) 0.015(5)
C9 0.031(5) 0.038(5) 0.045(6) 0.009(4) 0.009(4) -0.003(4)
C10 0.038(5) 0.031(4) 0.025(4) -0.009(4) 0.006(4) 0.005(4)
C12 0.020(4) 0.025(4) 0.026(4) 0.001(3) -0.002(3) -0.003(3)
C13 0.029(4) 0.027(4) 0.031(5) 0.003(4) 0.004(3) 0.003(3)
C14 0.028(4) 0.027(4) 0.050(6) 0.004(4) -0.002(4) 0.005(4)
C15 0.033(5) 0.033(4) 0.032(5) 0.011(4) -0.004(4) 0.005(4)
C16 0.025(4) 0.036(5) 0.026(4) 0.007(4) 0.001(3) 0.000(3)

loop_
_atom_type_symbol
_atom_type_description
_atom_type_scat_dispersion_real
_atom_type_scat_dispersion_imag
_atom_type_scat_source
C C 0.0033 0.0016 'International Tables Vol C Tables 4.2.6.8 and 6.1.1.4'
H H 0.0000 0.0000 'International Tables Vol C Tables 4.2.6.8 and 6.1.1.4'
Cl Cl 0.1484 0.1585 'International Tables Vol C Tables 4.2.6.8 and 6.1.1.4'
N N 0.0061 0.0033 'International Tables Vol C Tables 4.2.6.8 and 6.1.1.4'
Bi Bi -4.1077 10.2566 'International Tables Vol C Tables 4.2.6.8 and 6.1.1.4'
Si Si 0.0817 0.0704 'International Tables Vol C Tables 4.2.6.8 and 6.1.1.4'

loop_
_geom_angle_atom_site_label_1
_geom_angle_atom_site_label_2
_geom_angle_atom_site_label_3
_geom_angle
_geom_angle_site_symmetry_1
_geom_angle_site_symmetry_3
_geom_angle_publ_flag
C11 Bi1 C1 101.0(3) . . ?
C11 Bi1 N1 72.1(3) . . ?
C1 Bi1 N1 94.6(3) . . ?
C11 Bi1 Cl1 92.4(2) . . ?
C1 Bi1 Cl1 95.5(2) . . ?
N1 Bi1 Cl1 162.85(16) . . ?
C8 N1 C9 110.3(7) . . ?
C8 N1 C10 111.0(7) . . ?
C9 N1 C10 110.6(7) . . ?
C8 N1 Bi1 114.5(5) . . ?
C9 N1 Bi1 104.2(5) . . ?
C10 N1 Bi1 105.9(5) . . ?
Si2 C1 Si1 116.2(4) . . ?
Si2 C1 Bi1 119.5(4) . . ?
Si1 C1 Bi1 108.3(4) . . ?
C16 C11 C12 120.0(7) . . ?
C16 C11 Bi1 122.0(6) . . ?
C12 C11 Bi1 117.9(6) . . ?
C4 Si1 C2 107.0(4) . . ?
C4 Si1 C3 109.4(4) . . ?
C2 Si1 C3 106.3(5) . . ?
C4 Si1 C1 113.9(4) . . ?
C2 Si1 C1 111.0(4) . . ?
C3 Si1 C1 109.0(4) . . ?
C5 Si2 C7 104.5(5) . . ?
C5 Si2 C6 108.2(5) . . ?
C7 Si2 C6 107.7(5) . . ?
C5 Si2 C1 110.7(4) . . ?
C7 Si2 C1 112.5(4) . . ?
C6 Si2 C1 113.0(4) . . ?
N1 C10 C12 111.6(7) . . ?
C13 C12 C11 118.5(8) . . ?
C13 C12 C10 120.6(7) . . ?
C11 C12 C10 120.7(7) . . ?
C12 C13 C14 121.6(8) . . ?
C13 C14 C15 120.2(8) . . ?
C16 C15 C14 118.8(8) . . ?
C15 C16 C11 120.7(8) . . ?

loop_
_geom_bond_atom_site_label_1
_geom_bond_atom_site_label_2
_geom_bond_distance
_geom_bond_site_symmetry_2
_geom_bond_publ_flag
Bi1 C11 2.259(8) . ?
Bi1 C1 2.295(8) . ?
Bi1 N1 2.579(6) . ?
Bi1 Cl1 2.6816(18) . ?
N1 C8 1.472(11) . ?
N1 C9 1.474(11) . ?
N1 C10 1.479(11) . ?
C1 Si2 1.889(8) . ?
C1 Si1 1.901(8) . ?
C11 C16 1.394(11) . ?
C11 C12 1.401(11) . ?
Si1 C4 1.844(9) . ?
Si1 C2 1.869(9) . ?
Si1 C3 1.878(9) . ?
Si2 C5 1.863(10) . ?
Si2 C7 1.866(10) . ?
Si2 C6 1.878(12) . ?
C10 C12 1.504(13) . ?
C12 C13 1.377(11) . ?
C13 C14 1.383(13) . ?
C14 C15 1.391(13) . ?
C15 C16 1.388(12) . ?
